data_2239029
loop_
_publ_author_name
'McCutcheon, David C.'
'Norris, Peter'
'Zeller, Matthias'

_publ_section_title
;
 1,3,4-Tri-<i>O</i>-acetyl-2-<i>N</i>-(trifluoroacetyl)-\b-<small>L</small>-fucose
;
_journal_coeditor_code BV2229
_journal_issue 2
_journal_name_full 'Acta Crystallographica Section E'
_journal_page_first o134
_journal_page_last o135
_journal_paper_doi 10.1107/S1600536813034958
_journal_volume 70
_journal_year 2014
_chemical_formula_iupac 'C14 H18 F3 N O8'
_chemical_formula_moiety 'C14 H18 F3 N O8'
_chemical_formula_sum 'C14 H18 F3 N O8'
_chemical_formula_weight 385.29
_chemical_melting_point_gt 430.5
_chemical_melting_point_lt 432.5
_chemical_name_systematic
;
1,3,4-Tri-<i>O</i>-acetyl-2-<i>N</i>-(trifluoroacetyl)-\b-<i>L</i>-fucose
;
_space_group_crystal_system orthorhombic
_space_group_IT_number 19
_space_group_name_Hall 'P 2ac 2ab'
_space_group_name_H-M_alt 'P 21 21 21'
_symmetry_space_group_name_Hall 'P 2ac 2ab'
_symmetry_space_group_name_H-M 'P 21 21 21'
_atom_sites_solution_hydrogens geom
_atom_sites_solution_primary direct
_atom_sites_solution_secondary difmap
_audit_creation_method SHELXL-2013
_cell_angle_alpha 90
_cell_angle_beta 90
_cell_angle_gamma 90
_cell_formula_units_Z 4
_cell_length_a 5.1818(10)
_cell_length_b 16.968(3)
_cell_length_c 19.484(4)
_cell_measurement_reflns_used 6913
_cell_measurement_temperature 100(2)
_cell_measurement_theta_max 30.54
_cell_measurement_theta_min 2.40
_cell_volume 1713.1(6)
_computing_cell_refinement 'SAINT-Plus (Bruker, 2003)'
_computing_data_collection 'SMART (Bruker, 2002)'
_computing_data_reduction 'SAINT-Plus (Bruker, 2003)'
_computing_molecular_graphics 'Mercury (Macrae <i>et al.</i>, 2008)'
_computing_publication_material '<i>publCIF</i> (Westrip, 2010)'
_computing_structure_refinement
;
SHELXL2013 (Sheldrick, 2008) and
<i>SHELXLE</i> (H\"ubschle <i>et al.</i>, 2011)
;
_computing_structure_solution 'SHELXS97 (Sheldrick, 2008)'
_diffrn_ambient_temperature 100(2)
_diffrn_measured_fraction_theta_full 0.999
_diffrn_measured_fraction_theta_max 0.999
_diffrn_measurement_device_type 'Bruker AXS Smart Apex CCD diffractometer'
_diffrn_measurement_method '\w scans'
_diffrn_radiation_monochromator graphite
_diffrn_radiation_type MoK\a
_diffrn_radiation_wavelength 0.71073
_diffrn_reflns_av_R_equivalents 0.0291
_diffrn_reflns_limit_h_max 6
_diffrn_reflns_limit_h_min -6
_diffrn_reflns_limit_k_max 21
_diffrn_reflns_limit_k_min -22
_diffrn_reflns_limit_l_max 25
_diffrn_reflns_limit_l_min -22
_diffrn_reflns_number 11394
_diffrn_reflns_theta_full 25.242
_diffrn_reflns_theta_max 28.280
_diffrn_reflns_theta_min 2.090
_exptl_absorpt_coefficient_mu 0.142
_exptl_absorpt_correction_T_max 0.958
_exptl_absorpt_correction_T_min 0.839
_exptl_absorpt_correction_type multi-scan
_exptl_absorpt_process_details '(SADABS; Sheldrick, 2007)'
_exptl_crystal_colour colourless
_exptl_crystal_density_diffrn 1.494
_exptl_crystal_description block
_exptl_crystal_F_000 800
_exptl_crystal_size_max 0.480
_exptl_crystal_size_mid 0.310
_exptl_crystal_size_min 0.300
_refine_diff_density_max 0.298
_refine_diff_density_min -0.170
_refine_ls_abs_structure_details
;
Flack parameter determined using 1493 quotients
[(<i>I</i>^+^)-(<i>I</i>^-^)]/[(<i>I</i>^+^)+(<i>I</i>^-^)]
(Parsons <i>et al.</i>, 2013)
;
_refine_ls_abs_structure_Flack 0.4(3)
_refine_ls_extinction_method none
_refine_ls_goodness_of_fit_ref 1.061
_refine_ls_hydrogen_treatment constr
_refine_ls_matrix_type full
_refine_ls_number_parameters 239
_refine_ls_number_reflns 4232
_refine_ls_number_restraints 0
_refine_ls_restrained_S_all 1.061
_refine_ls_R_factor_all 0.0418
_refine_ls_R_factor_gt 0.0373
_refine_ls_shift/su_max 0.000
_refine_ls_shift/su_mean 0.000
_refine_ls_structure_factor_coef Fsqd
_refine_ls_weighting_details 'w=1/[\s^2^(Fo^2^)+(0.0424P)^2^+0.1715P] where P=(Fo^2^+2Fc^2^)/3'
_refine_ls_weighting_scheme calc
_refine_ls_wR_factor_gt 0.0853
_refine_ls_wR_factor_ref 0.0878
_reflns_number_gt 3869
_reflns_number_total 4232
_reflns_threshold_expression 'I > 2\s(I)'
_cod_data_source_file bv2229sup1.cf
_cod_data_source_block I
_cod_database_code 2239029
_cod_database_fobs_code 2239029
_shelx_space_group_comment
;
The symmetry employed for this shelxl refinement is uniquely defined
by the following loop, which should always be used as a source of
symmetry information in preference to the above space-group names.
They are only intended as comments.
;
_shelx_estimated_absorpt_t_min 0.935
_shelx_estimated_absorpt_t_max 0.959
_shelxl_version_number .2013

loop_
_space_group_symop_operation_xyz
'x, y, z'
'-x+1/2, -y, z+1/2'
'-x, y+1/2, -z+1/2'
'x+1/2, -y+1/2, -z'

loop_
_atom_site_type_symbol
_atom_site_label
_atom_site_fract_x
_atom_site_fract_y
_atom_site_fract_z
_atom_site_U_iso_or_equiv
_atom_site_adp_type
_atom_site_calc_flag
_atom_site_occupancy
C C1 0.3282(4) 0.43097(12) 0.65855(10) 0.0225(4) Uani d 1
H H1 0.1566 0.4327 0.6351 0.027 Uiso calc 1
C C2 0.3854(4) 0.50942(11) 0.69399(10) 0.0190(4) Uani d 1
H H2 0.5626 0.5077 0.7143 0.023 Uiso calc 1
C C3 0.1889(4) 0.52308(11) 0.75081(10) 0.0209(4) Uani d 1
H H3 0.0174 0.5351 0.7297 0.025 Uiso calc 1
C C4 0.1619(4) 0.45132(12) 0.79776(11) 0.0239(4) Uani d 1
H H4 0.0089 0.4585 0.8284 0.029 Uiso calc 1
C C5 0.1274(5) 0.37669(12) 0.75536(11) 0.0284(5) Uani d 1
H H5 -0.0392 0.3801 0.7296 0.034 Uiso calc 1
C C6 0.1278(6) 0.30211(14) 0.79839(12) 0.0417(7) Uani d 1
H H6A 0.1026 0.2563 0.7685 0.063 Uiso calc 1
H H6B -0.0124 0.3046 0.8321 0.063 Uiso calc 1
H H6C 0.2934 0.2973 0.8223 0.063 Uiso calc 1
C C7 0.4717(4) 0.36394(12) 0.55954(11) 0.0255(5) Uani d 1
C C8 0.6856(5) 0.35718(14) 0.50908(11) 0.0306(5) Uani d 1
H H8A 0.7102 0.3017 0.4968 0.046 Uiso calc 1
H H8B 0.8448 0.3779 0.5294 0.046 Uiso calc 1
H H8C 0.6427 0.3875 0.4678 0.046 Uiso calc 1
C C9 0.5799(4) 0.60760(12) 0.61779(10) 0.0201(4) Uani d 1
C C10 0.5121(4) 0.67368(12) 0.56627(11) 0.0231(4) Uani d 1
C C11 0.0942(5) 0.63360(13) 0.82140(11) 0.0274(5) Uani d 1
C C12 0.2160(6) 0.70111(14) 0.85856(13) 0.0361(6) Uani d 1
H H12A 0.0826 0.7392 0.8716 0.054 Uiso calc 1
H H12B 0.3424 0.7268 0.8285 0.054 Uiso calc 1
H H12C 0.3029 0.6816 0.8999 0.054 Uiso calc 1
C C13 0.3851(4) 0.47114(12) 0.90408(11) 0.0247(4) Uani d 1
C C14 0.6170(4) 0.44563(14) 0.94350(11) 0.0306(5) Uani d 1
H H14A 0.7671 0.4764 0.9287 0.046 Uiso calc 1
H H14B 0.6492 0.3895 0.9351 0.046 Uiso calc 1
H H14C 0.5873 0.4542 0.9926 0.046 Uiso calc 1
F F1 0.4052(3) 0.64366(8) 0.50988(6) 0.0343(3) Uani d 1
F F2 0.7207(3) 0.71321(8) 0.54797(7) 0.0374(3) Uani d 1
F F3 0.3429(3) 0.72485(8) 0.59280(7) 0.0373(4) Uani d 1
N N1 0.3700(3) 0.57409(10) 0.64480(8) 0.0203(4) Uani d 1
H H1A 0.2170 0.5916 0.6325 0.024 Uiso calc 1
O O1 0.3363(3) 0.36940(8) 0.70706(7) 0.0269(3) Uani d 1
O O2 0.5281(3) 0.41733(8) 0.61054(7) 0.0236(3) Uani d 1
O O3 0.2779(3) 0.59116(8) 0.78734(7) 0.0230(3) Uani d 1
O O4 0.3917(3) 0.44154(8) 0.83929(7) 0.0241(3) Uani d 1
O O5 0.2690(3) 0.32900(9) 0.55792(9) 0.0338(4) Uani d 1
O O6 0.8048(3) 0.59089(9) 0.62873(8) 0.0272(3) Uani d 1
O O7 -0.1313(3) 0.61666(11) 0.82064(9) 0.0382(4) Uani d 1
O O8 0.2109(3) 0.51128(9) 0.92552(8) 0.0292(4) Uani d 1

loop_
_atom_site_aniso_label
_atom_site_aniso_U_11
_atom_site_aniso_U_22
_atom_site_aniso_U_33
_atom_site_aniso_U_12
_atom_site_aniso_U_13
_atom_site_aniso_U_23
C1 0.0229(11) 0.0235(9) 0.0210(10) 0.0005(8) -0.0013(8) 0.0021(8)
C2 0.0170(9) 0.0221(9) 0.0181(9) -0.0001(8) -0.0011(8) 0.0034(7)
C3 0.0173(9) 0.0235(9) 0.0220(10) -0.0017(8) -0.0006(8) 0.0003(8)
C4 0.0200(10) 0.0290(10) 0.0228(10) -0.0037(9) -0.0008(8) 0.0028(8)
C5 0.0312(12) 0.0276(10) 0.0265(11) -0.0090(9) -0.0003(10) 0.0044(8)
C6 0.0604(18) 0.0305(12) 0.0342(13) -0.0151(13) 0.0019(13) 0.0073(10)
C7 0.0296(12) 0.0216(10) 0.0251(11) 0.0053(9) -0.0062(9) 0.0005(8)
C8 0.0313(12) 0.0330(11) 0.0275(11) 0.0063(10) -0.0004(10) -0.0045(9)
C9 0.0193(10) 0.0229(9) 0.0181(9) -0.0008(8) 0.0011(8) -0.0001(7)
C10 0.0237(10) 0.0225(10) 0.0233(10) -0.0010(8) 0.0014(8) -0.0006(8)
C11 0.0282(12) 0.0292(11) 0.0247(11) 0.0061(9) 0.0019(9) 0.0026(8)
C12 0.0418(15) 0.0329(12) 0.0335(12) 0.0019(11) 0.0022(11) -0.0054(10)
C13 0.0235(11) 0.0270(10) 0.0237(10) -0.0045(9) 0.0001(9) 0.0037(8)
C14 0.0259(11) 0.0385(12) 0.0275(11) 0.0003(10) -0.0032(10) 0.0007(9)
F1 0.0460(9) 0.0312(6) 0.0258(7) 0.0004(6) -0.0113(6) 0.0026(5)
F2 0.0354(8) 0.0380(8) 0.0389(8) -0.0104(6) 0.0042(7) 0.0133(6)
F3 0.0483(9) 0.0295(6) 0.0342(7) 0.0157(7) 0.0119(7) 0.0063(5)
N1 0.0159(8) 0.0237(8) 0.0214(8) 0.0009(7) -0.0009(7) 0.0041(6)
O1 0.0334(9) 0.0230(7) 0.0243(7) -0.0011(7) -0.0003(7) 0.0038(6)
O2 0.0216(7) 0.0260(7) 0.0233(7) 0.0006(6) -0.0002(6) -0.0022(6)
O3 0.0210(7) 0.0241(7) 0.0240(7) -0.0021(6) 0.0018(6) -0.0021(6)
O4 0.0231(8) 0.0286(7) 0.0206(7) 0.0004(6) -0.0021(6) 0.0029(6)
O5 0.0306(9) 0.0324(9) 0.0385(9) -0.0035(7) -0.0044(7) -0.0076(7)
O6 0.0177(7) 0.0354(8) 0.0286(8) -0.0002(6) -0.0004(6) 0.0061(6)
O7 0.0234(9) 0.0477(10) 0.0435(10) 0.0088(8) 0.0017(8) -0.0075(8)
O8 0.0268(8) 0.0343(8) 0.0265(8) 0.0018(7) 0.0003(7) -0.0004(6)

loop_
_atom_type_symbol
_atom_type_description
_atom_type_scat_dispersion_real
_atom_type_scat_dispersion_imag
_atom_type_scat_source
C C 0.0033 0.0016 'International Tables Vol C Tables 4.2.6.8 and 6.1.1.4'
H H 0.0000 0.0000 'International Tables Vol C Tables 4.2.6.8 and 6.1.1.4'
N N 0.0061 0.0033 'International Tables Vol C Tables 4.2.6.8 and 6.1.1.4'
O O 0.0106 0.0060 'International Tables Vol C Tables 4.2.6.8 and 6.1.1.4'
F F 0.0171 0.0103 'International Tables Vol C Tables 4.2.6.8 and 6.1.1.4'

loop_
_geom_angle_atom_site_label_1
_geom_angle_atom_site_label_2
_geom_angle_atom_site_label_3
_geom_angle
O1 C1 O2 107.48(16)
O1 C1 C2 109.69(16)
O2 C1 C2 107.42(17)
O1 C1 H1 110.7
O2 C1 H1 110.7
C2 C1 H1 110.7
N1 C2 C3 109.07(16)
N1 C2 C1 110.34(15)
C3 C2 C1 109.37(16)
N1 C2 H2 109.3
C3 C2 H2 109.3
C1 C2 H2 109.3
O3 C3 C2 105.59(16)
O3 C3 C4 111.98(16)
C2 C3 C4 112.03(17)
O3 C3 H3 109.0
C2 C3 H3 109.0
C4 C3 H3 109.0
O4 C4 C5 107.73(17)
O4 C4 C3 110.49(17)
C5 C4 C3 110.39(16)
O4 C4 H4 109.4
C5 C4 H4 109.4
C3 C4 H4 109.4
O1 C5 C6 106.8(2)
O1 C5 C4 109.73(17)
C6 C5 C4 113.17(18)
O1 C5 H5 109.0
C6 C5 H5 109.0
C4 C5 H5 109.0
C5 C6 H6A 109.5
C5 C6 H6B 109.5
H6A C6 H6B 109.5
C5 C6 H6C 109.5
H6A C6 H6C 109.5
H6B C6 H6C 109.5
O5 C7 O2 121.8(2)
O5 C7 C8 126.4(2)
O2 C7 C8 111.75(19)
C7 C8 H8A 109.5
C7 C8 H8B 109.5
H8A C8 H8B 109.5
C7 C8 H8C 109.5
H8A C8 H8C 109.5
H8B C8 H8C 109.5
O6 C9 N1 127.7(2)
O6 C9 C10 120.00(18)
N1 C9 C10 112.33(17)
F2 C10 F1 108.16(17)
F2 C10 F3 108.13(16)
F1 C10 F3 107.12(18)
F2 C10 C9 110.97(18)
F1 C10 C9 110.66(16)
F3 C10 C9 111.64(17)
O7 C11 O3 123.0(2)
O7 C11 C12 126.8(2)
O3 C11 C12 110.2(2)
C11 C12 H12A 109.5
C11 C12 H12B 109.5
H12A C12 H12B 109.5
C11 C12 H12C 109.5
H12A C12 H12C 109.5
H12B C12 H12C 109.5
O8 C13 O4 123.3(2)
O8 C13 C14 126.1(2)
O4 C13 C14 110.56(19)
C13 C14 H14A 109.5
C13 C14 H14B 109.5
H14A C14 H14B 109.5
C13 C14 H14C 109.5
H14A C14 H14C 109.5
H14B C14 H14C 109.5
C9 N1 C2 122.31(17)
C9 N1 H1A 118.8
C2 N1 H1A 118.8
C1 O1 C5 110.62(16)
C7 O2 C1 115.46(16)
C11 O3 C3 116.22(17)
C13 O4 C4 117.13(17)

loop_
_geom_bond_atom_site_label_1
_geom_bond_atom_site_label_2
_geom_bond_distance
C1 O1 1.410(2)
C1 O2 1.415(3)
C1 C2 1.528(3)
C1 H1 1.0000
C2 N1 1.459(2)
C2 C3 1.522(3)
C2 H2 1.0000
C3 O3 1.433(2)
C3 C4 1.529(3)
C3 H3 1.0000
C4 O4 1.449(3)
C4 C5 1.523(3)
C4 H4 1.0000
C5 O1 1.440(3)
C5 C6 1.518(3)
C5 H5 1.0000
C6 H6A 0.9800
C6 H6B 0.9800
C6 H6C 0.9800
C7 O5 1.207(3)
C7 O2 1.376(3)
C7 C8 1.486(3)
C8 H8A 0.9800
C8 H8B 0.9800
C8 H8C 0.9800
C9 O6 1.218(3)
C9 N1 1.335(3)
C9 C10 1.545(3)
C10 F2 1.321(2)
C10 F1 1.332(2)
C10 F3 1.338(2)
C11 O7 1.203(3)
C11 O3 1.366(3)
C11 C12 1.495(3)
C12 H12A 0.9800
C12 H12B 0.9800
C12 H12C 0.9800
C13 O8 1.205(3)
C13 O4 1.359(3)
C13 C14 1.490(3)
C14 H14A 0.9800
C14 H14B 0.9800
C14 H14C 0.9800
N1 H1A 0.8800

loop_
_geom_hbond_atom_site_label_D
_geom_hbond_atom_site_label_H
_geom_hbond_atom_site_label_A
_geom_hbond_site_symmetry_A
_geom_hbond_distance_DH
_geom_hbond_distance_HA
_geom_hbond_distance_DA
_geom_hbond_angle_DHA
N1 H1A O6 1_455 0.88 2.137 2.959(2) 155.2
C3 H3 O6 1_455 1.00 2.445 3.308(3) 144.1
C6 H6B F3 3_546 0.98 2.628 3.487(3) 146.5
C8 H8A O5 4_556 0.98 2.479 3.445(3) 168.7
C8 H8B O5 1_655 0.98 2.414 3.206(3) 137.4
C8 H8C O8 2_564 0.98 2.643 3.443(3) 138.9
C14 H14A O8 1_655 0.98 2.375 3.292(3) 155.3

loop_
_geom_torsion_atom_site_label_1
_geom_torsion_atom_site_label_2
_geom_torsion_atom_site_label_3
_geom_torsion_atom_site_label_4
_geom_torsion
O1 C1 C2 N1 -178.28(17)
O2 C1 C2 N1 65.2(2)
O1 C1 C2 C3 -58.3(2)
O2 C1 C2 C3 -174.82(16)
N1 C2 C3 O3 -67.37(19)
C1 C2 C3 O3 171.87(15)
N1 C2 C3 C4 170.49(16)
C1 C2 C3 C4 49.7(2)
O3 C3 C4 O4 -48.1(2)
C2 C3 C4 O4 70.4(2)
O3 C3 C4 C5 -167.13(18)
C2 C3 C4 C5 -48.7(2)
O4 C4 C5 O1 -65.9(2)
C3 C4 C5 O1 54.8(2)
O4 C4 C5 C6 53.2(3)
C3 C4 C5 C6 173.9(2)
O6 C9 C10 F2 -10.1(3)
N1 C9 C10 F2 170.94(18)
O6 C9 C10 F1 110.0(2)
N1 C9 C10 F1 -69.0(2)
O6 C9 C10 F3 -130.8(2)
N1 C9 C10 F3 50.2(2)
O6 C9 N1 C2 0.2(3)
C10 C9 N1 C2 179.05(16)
C3 C2 N1 C9 137.83(19)
C1 C2 N1 C9 -102.0(2)
O2 C1 O1 C5 -176.42(15)
C2 C1 O1 C5 67.1(2)
C6 C5 O1 C1 171.70(18)
C4 C5 O1 C1 -65.3(2)
O5 C7 O2 C1 -2.9(3)
C8 C7 O2 C1 176.33(17)
O1 C1 O2 C7 81.6(2)
C2 C1 O2 C7 -160.48(16)
O7 C11 O3 C3 -1.2(3)
C12 C11 O3 C3 178.36(17)
C2 C3 O3 C11 154.73(16)
C4 C3 O3 C11 -83.1(2)
O8 C13 O4 C4 -7.8(3)
C14 C13 O4 C4 171.13(17)
C5 C4 O4 C13 -142.17(18)
C3 C4 O4 C13 97.2(2)
